data_7049566
loop_
_publ_author_name
'Shen, Kaiji'
'Diskin-Posner, Yael'
'Shimon, Linda J. W.'
'Leitus, Gregory'
'Carmieli, Raanan'
'Neumann, Ronny'

_publ_section_title
;
 Aerobic oxygenation catalyzed by first row transition metal complexes
 coordinated by tetradentate mono-carbon bridged bis-phenanthroline
 ligands: intra- versus intermolecular carbon-hydrogen bond activation.
;
_journal_issue 19
_journal_name_full 'Dalton transactions (Cambridge, England : 2003)'
_journal_page_first 6396
_journal_page_last 6407
_journal_paper_doi 10.1039/c9dt00828d
_journal_volume 48
_journal_year 2019
_chemical_formula_moiety 'C54 H40 Fe2 N8 O4 S, 2(F6 P), C2 H3 N'
_chemical_formula_sum 'C56 H43 F12 Fe2 N9 O4 P2 S'
_chemical_formula_weight 1339.69
_space_group_crystal_system triclinic
_space_group_IT_number 2
_space_group_name_Hall '-P 1'
_space_group_name_H-M_alt 'P -1'
_symmetry_space_group_name_Hall '-P 1'
_symmetry_space_group_name_H-M 'P -1'
_atom_sites_solution_hydrogens geom
_audit_creation_method SHELXL-2014/7
_audit_update_record
;
2018-12-02 deposited with the CCDC.    2019-04-03 downloaded from the CCDC.
;
_cell_angle_alpha 83.8020(10)
_cell_angle_beta 84.9640(10)
_cell_angle_gamma 82.5400(10)
_cell_formula_units_Z 2
_cell_length_a 13.56580(10)
_cell_length_b 14.04830(10)
_cell_length_c 14.14140(10)
_cell_measurement_reflns_used 41852
_cell_measurement_temperature 100.01(10)
_cell_measurement_theta_max 78.8980
_cell_measurement_theta_min 4.2640
_cell_volume 2649.14(3)
_computing_cell_refinement 'CrysAlisPro 1.171.39.4c (Rigaku OD, 2015)'
_computing_data_collection 'CrysAlisPro 1.171.39.4c (Rigaku OD, 2015)'
_computing_data_reduction 'CrysAlisPro 1.171.39.4c (Rigaku OD, 2015)'
_computing_structure_refinement 'SHELXL-2014/7 (Sheldrick, 2014)'
_computing_structure_solution 'ShelXT (Sheldrick, 2015)'
_diffrn_ambient_temperature 100(2)
_diffrn_measured_fraction_theta_full 0.997
_diffrn_measured_fraction_theta_max 0.995
_diffrn_measurement_device_type 'XtaLAB Pro: Kappa dual offset/far'
_diffrn_measurement_method '\w scans'
_diffrn_radiation_type CuK\a
_diffrn_radiation_wavelength 1.54184
_diffrn_reflns_av_R_equivalents 0.0347
_diffrn_reflns_av_unetI/netI 0.0193
_diffrn_reflns_Laue_measured_fraction_full 0.997
_diffrn_reflns_Laue_measured_fraction_max 0.995
_diffrn_reflns_limit_h_max 14
_diffrn_reflns_limit_h_min -16
_diffrn_reflns_limit_k_max 17
_diffrn_reflns_limit_k_min -17
_diffrn_reflns_limit_l_max 17
_diffrn_reflns_limit_l_min -17
_diffrn_reflns_number 66595
_diffrn_reflns_point_group_measured_fraction_full 0.997
_diffrn_reflns_point_group_measured_fraction_max 0.995
_diffrn_reflns_theta_full 67.684
_diffrn_reflns_theta_max 72.130
_diffrn_reflns_theta_min 4.260
_exptl_absorpt_coefficient_mu 6.232
_exptl_absorpt_correction_T_max 1.000
_exptl_absorpt_correction_T_min 0.753
_exptl_absorpt_correction_type gaussian
_exptl_absorpt_process_details 'CrysAlisPro 1.171.39.4c (Rigaku Oxford Diffraction, 2015)'
_exptl_crystal_colour orange
_exptl_crystal_density_diffrn 1.679
_exptl_crystal_description plate
_exptl_crystal_F_000 1360
_exptl_crystal_size_max 0.161
_exptl_crystal_size_mid 0.050
_exptl_crystal_size_min 0.018
_refine_diff_density_max 0.334
_refine_diff_density_min -0.544
_refine_diff_density_rms 0.052
_refine_ls_extinction_method none
_refine_ls_goodness_of_fit_ref 1.043
_refine_ls_hydrogen_treatment constr
_refine_ls_matrix_type full
_refine_ls_number_parameters 780
_refine_ls_number_reflns 10401
_refine_ls_number_restraints 0
_refine_ls_restrained_S_all 1.043
_refine_ls_R_factor_all 0.0269
_refine_ls_R_factor_gt 0.0261
_refine_ls_shift/su_max 0.002
_refine_ls_shift/su_mean 0.000
_refine_ls_structure_factor_coef Fsqd
_refine_ls_weighting_details 'w=1/[\s^2^(Fo^2^)+(0.0390P)^2^+1.4624P] where P=(Fo^2^+2Fc^2^)/3'
_refine_ls_weighting_scheme calc
_refine_ls_wR_factor_gt 0.0706
_refine_ls_wR_factor_ref 0.0711
_reflns_Friedel_coverage 0.000
_reflns_number_gt 10099
_reflns_number_total 10401
_reflns_threshold_expression 'I > 2\s(I)'
_cod_data_source_file c9dt00828d2.cif
_cod_data_source_block complex9
_cod_depositor_comments 'Adding full bibliography for 7049557--7049569.cif.'
_cod_database_code 7049566
_shelx_shelxl_version_number 2014/7
_shelx_space_group_comment
;
The symmetry employed for this shelxl refinement is uniquely defined
by the following loop, which should always be used as a source of
symmetry information in preference to the above space-group names.
They are only intended as comments.
;
_shelx_estimated_absorpt_t_min 0.434
_shelx_estimated_absorpt_t_max 0.896

loop_
_space_group_symop_operation_xyz
'x, y, z'
'-x, -y, -z'

loop_
_atom_site_label
_atom_site_type_symbol
_atom_site_fract_x
_atom_site_fract_y
_atom_site_fract_z
_atom_site_U_iso_or_equiv
_atom_site_adp_type
_atom_site_occupancy
_atom_site_site_symmetry_order
_atom_site_calc_flag
_atom_site_refinement_flags_posn
_atom_site_refinement_flags_adp
S1 S 0.66817(3) 0.54491(2) 0.83094(2) 0.01158(7) Uani 1 1 d . .
O1 O 0.64782(8) 0.56366(8) 0.72733(7) 0.0159(2) Uani 1 1 d . .
O2 O 0.70623(8) 0.63577(7) 0.85389(7) 0.0173(2) Uani 1 1 d . .
O3 O 0.57485(8) 0.53150(8) 0.88596(8) 0.0166(2) Uani 1 1 d . .
O4 O 0.74511(8) 0.46424(8) 0.84414(9) 0.0207(2) Uani 1 1 d . .
Fe1 Fe 0.72560(2) 0.59896(2) 0.61058(2) 0.01020(6) Uani 1 1 d . .
N1 N 0.87353(9) 0.52460(9) 0.62406(9) 0.0132(2) Uani 1 1 d . .
N2 N 0.81779(9) 0.71613(9) 0.59382(9) 0.0121(2) Uani 1 1 d . .
N3 N 0.66606(9) 0.50197(9) 0.52908(9) 0.0125(2) Uani 1 1 d . .
N4 N 0.64655(9) 0.69601(9) 0.50549(9) 0.0127(2) Uani 1 1 d . .
C1 C 0.67434(11) 0.84089(10) 0.57730(11) 0.0145(3) Uani 1 1 d . .
C2 C 0.64957(12) 0.95111(11) 0.56261(12) 0.0199(3) Uani 1 1 d . .
H2A H 0.6819 0.9755 0.5017 0.030 Uiso 1 1 calc R U
H2B H 0.6738 0.9801 0.6147 0.030 Uiso 1 1 calc R U
H2C H 0.5772 0.9680 0.5620 0.030 Uiso 1 1 calc R U
C3 C 0.62306(11) 0.80798(11) 0.67504(11) 0.0162(3) Uani 1 1 d . .
H3A H 0.5507 0.8244 0.6737 0.024 Uiso 1 1 calc R U
H3B H 0.6470 0.8406 0.7249 0.024 Uiso 1 1 calc R U
H3C H 0.6389 0.7380 0.6886 0.024 Uiso 1 1 calc R U
C4 C 0.94691(11) 0.58330(10) 0.61032(10) 0.0125(3) Uani 1 1 d . .
C5 C 0.90029(12) 0.43040(11) 0.64472(11) 0.0168(3) Uani 1 1 d . .
H5 H 0.8496 0.3889 0.6558 0.020 Uiso 1 1 calc R U
C6 C 0.99986(12) 0.38990(11) 0.65085(12) 0.0193(3) Uani 1 1 d . .
H6 H 1.0158 0.3224 0.6658 0.023 Uiso 1 1 calc R U
C7 C 1.07394(11) 0.44849(11) 0.63516(11) 0.0174(3) Uani 1 1 d . .
H7 H 1.1417 0.4219 0.6385 0.021 Uiso 1 1 calc R U
C8 C 1.04882(11) 0.54866(11) 0.61405(10) 0.0145(3) Uani 1 1 d . .
C9 C 1.12127(11) 0.61552(11) 0.59955(11) 0.0165(3) Uani 1 1 d . .
H9 H 1.1899 0.5922 0.6033 0.020 Uiso 1 1 calc R U
C10 C 1.09364(11) 0.71145(11) 0.58052(11) 0.0168(3) Uani 1 1 d . .
H10 H 1.1431 0.7543 0.5695 0.020 Uiso 1 1 calc R U
C11 C 0.99056(11) 0.74867(11) 0.57690(10) 0.0148(3) Uani 1 1 d . .
C12 C 0.95689(12) 0.84780(11) 0.55915(11) 0.0176(3) Uani 1 1 d . .
H12 H 1.0035 0.8934 0.5477 0.021 Uiso 1 1 calc R U
C13 C 0.85682(12) 0.87815(11) 0.55842(11) 0.0170(3) Uani 1 1 d . .
H13 H 0.8342 0.9448 0.5457 0.020 Uiso 1 1 calc R U
C14 C 0.78728(11) 0.81066(10) 0.57654(10) 0.0130(3) Uani 1 1 d . .
C15 C 0.91716(11) 0.68559(10) 0.59301(10) 0.0125(3) Uani 1 1 d . .
C16 C 0.62301(11) 0.54619(11) 0.44974(10) 0.0134(3) Uani 1 1 d . .
C17 C 0.66621(11) 0.40685(10) 0.54717(11) 0.0149(3) Uani 1 1 d . .
H17 H 0.6935 0.3758 0.6038 0.018 Uiso 1 1 calc R U
C18 C 0.62794(11) 0.35048(11) 0.48635(12) 0.0177(3) Uani 1 1 d . .
H18 H 0.6294 0.2828 0.5017 0.021 Uiso 1 1 calc R U
C19 C 0.58822(11) 0.39447(12) 0.40415(11) 0.0183(3) Uani 1 1 d . .
H19 H 0.5636 0.3571 0.3613 0.022 Uiso 1 1 calc R U
C20 C 0.58423(11) 0.49527(11) 0.38387(11) 0.0158(3) Uani 1 1 d . .
C21 C 0.54121(12) 0.54754(12) 0.30122(11) 0.0191(3) Uani 1 1 d . .
H21 H 0.5165 0.5134 0.2557 0.023 Uiso 1 1 calc R U
C22 C 0.53565(12) 0.64473(12) 0.28773(11) 0.0201(3) Uani 1 1 d . .
H22 H 0.5081 0.6779 0.2321 0.024 Uiso 1 1 calc R U
C23 C 0.57052(12) 0.69884(12) 0.35565(11) 0.0176(3) Uani 1 1 d . .
C24 C 0.56161(12) 0.80007(12) 0.34817(12) 0.0212(3) Uani 1 1 d . .
H24 H 0.5333 0.8365 0.2945 0.025 Uiso 1 1 calc R U
C25 C 0.59366(12) 0.84634(11) 0.41815(12) 0.0192(3) Uani 1 1 d . .
H25 H 0.5870 0.9148 0.4131 0.023 Uiso 1 1 calc R U
C26 C 0.63653(11) 0.79249(10) 0.49765(11) 0.0142(3) Uani 1 1 d . .
C27 C 0.61445(11) 0.64986(11) 0.43623(10) 0.0135(3) Uani 1 1 d . .
Fe2 Fe 0.70914(2) 0.68725(2) 0.97655(2) 0.01063(6) Uani 1 1 d . .
N5 N 0.73280(9) 0.55487(9) 1.06562(9) 0.0128(2) Uani 1 1 d . .
N6 N 0.86408(9) 0.68322(9) 1.00707(9) 0.0118(2) Uani 1 1 d . .
N7 N 0.55679(9) 0.73296(9) 1.02143(9) 0.0132(2) Uani 1 1 d . .
N8 N 0.71120(9) 0.83843(8) 0.99460(9) 0.0123(2) Uani 1 1 d . .
C31 C 0.88234(11) 0.84316(10) 0.92267(11) 0.0137(3) Uani 1 1 d . .
C32 C 0.85380(11) 0.81776(11) 0.82581(11) 0.0154(3) Uani 1 1 d . .
H32A H 0.8066 0.7698 0.8368 0.023 Uiso 1 1 calc R U
H32B H 0.9138 0.7913 0.7891 0.023 Uiso 1 1 calc R U
H32C H 0.8229 0.8761 0.7902 0.023 Uiso 1 1 calc R U
C33 C 0.96054(12) 0.91398(11) 0.90001(12) 0.0178(3) Uani 1 1 d . .
H33A H 0.9315 0.9721 0.8628 0.027 Uiso 1 1 calc R U
H33B H 1.0184 0.8834 0.8632 0.027 Uiso 1 1 calc R U
H33C H 0.9816 0.9315 0.9597 0.027 Uiso 1 1 calc R U
C34 C 0.54377(11) 0.82094(10) 1.05645(10) 0.0128(3) Uani 1 1 d . .
C35 C 0.47870(11) 0.68377(10) 1.02739(11) 0.0149(3) Uani 1 1 d . .
H35 H 0.4868 0.6232 1.0018 0.018 Uiso 1 1 calc R U
C36 C 0.38487(11) 0.71728(11) 1.06973(11) 0.0167(3) Uani 1 1 d . .
H36 H 0.3309 0.6799 1.0725 0.020 Uiso 1 1 calc R U
C37 C 0.37206(11) 0.80470(11) 1.10709(11) 0.0164(3) Uani 1 1 d . .
H37 H 0.3093 0.8281 1.1367 0.020 Uiso 1 1 calc R U
C38 C 0.45290(11) 0.85957(10) 1.10116(10) 0.0141(3) Uani 1 1 d . .
C39 C 0.44635(12) 0.95148(11) 1.13863(11) 0.0163(3) Uani 1 1 d . .
H39 H 0.3856 0.9769 1.1704 0.020 Uiso 1 1 calc R U
C40 C 0.52530(12) 1.00230(11) 1.12935(11) 0.0162(3) Uani 1 1 d . .
H40 H 0.5197 1.0624 1.1557 0.019 Uiso 1 1 calc R U
C41 C 0.61772(11) 0.96653(10) 1.08011(10) 0.0144(3) Uani 1 1 d . .
C42 C 0.70004(12) 1.01846(11) 1.06282(11) 0.0163(3) Uani 1 1 d . .
H42 H 0.6976 1.0797 1.0861 0.020 Uiso 1 1 calc R U
C43 C 0.78441(12) 0.98044(11) 1.01196(11) 0.0163(3) Uani 1 1 d . .
H43 H 0.8399 1.0160 0.9993 0.020 Uiso 1 1 calc R U
C44 C 0.78881(11) 0.88901(10) 0.97856(10) 0.0130(3) Uani 1 1 d . .
C45 C 0.62715(11) 0.87610(10) 1.04396(10) 0.0129(3) Uani 1 1 d . .
C46 C 0.82876(11) 0.53155(10) 1.08890(10) 0.0123(3) Uani 1 1 d . .
C47 C 0.66902(12) 0.49085(11) 1.09133(10) 0.0149(3) Uani 1 1 d . .
H47 H 0.6018 0.5071 1.0758 0.018 Uiso 1 1 calc R U
C48 C 0.69657(12) 0.40018(11) 1.14039(11) 0.0176(3) Uani 1 1 d . .
H48 H 0.6489 0.3561 1.1570 0.021 Uiso 1 1 calc R U
C49 C 0.79305(12) 0.37632(11) 1.16398(11) 0.0177(3) Uani 1 1 d . .
H49 H 0.8131 0.3151 1.1967 0.021 Uiso 1 1 calc R U
C50 C 0.86249(11) 0.44319(10) 1.13935(10) 0.0144(3) Uani 1 1 d . .
C51 C 0.96433(12) 0.42428(11) 1.16289(11) 0.0163(3) Uani 1 1 d . .
H51 H 0.9873 0.3637 1.1953 0.020 Uiso 1 1 calc R U
C52 C 1.02825(12) 0.49084(11) 1.13993(10) 0.0163(3) Uani 1 1 d . .
H52 H 1.0950 0.4772 1.1574 0.020 Uiso 1 1 calc R U
C53 C 0.99559(11) 0.58220(11) 1.08915(10) 0.0144(3) Uani 1 1 d . .
C54 C 1.05772(11) 0.65498(11) 1.06485(11) 0.0169(3) Uani 1 1 d . .
H54 H 1.1240 0.6462 1.0840 0.020 Uiso 1 1 calc R U
C55 C 1.02198(11) 0.73901(11) 1.01321(11) 0.0166(3) Uani 1 1 d . .
H55 H 1.0633 0.7890 0.9976 0.020 Uiso 1 1 calc R U
C56 C 0.92424(11) 0.75137(10) 0.98328(10) 0.0130(3) Uani 1 1 d . .
C57 C 0.89757(11) 0.60128(10) 1.06072(10) 0.0123(3) Uani 1 1 d . .
P1 P 0.70293(3) 0.12735(3) 0.30395(3) 0.01630(8) Uani 1 1 d . .
F1 F 0.62420(7) 0.17951(7) 0.22999(7) 0.0236(2) Uani 1 1 d . .
F2 F 0.78191(7) 0.07554(7) 0.37602(7) 0.0261(2) Uani 1 1 d . .
F3 F 0.72747(8) 0.23081(7) 0.32581(7) 0.0241(2) Uani 1 1 d . .
F4 F 0.67707(8) 0.02435(7) 0.28119(8) 0.0280(2) Uani 1 1 d . .
F5 F 0.78925(7) 0.12577(7) 0.21803(7) 0.0237(2) Uani 1 1 d . .
F6 F 0.61628(7) 0.13001(8) 0.38882(7) 0.0264(2) Uani 1 1 d . .
P2 P 0.83886(3) 0.13202(3) 0.68255(3) 0.01794(9) Uani 1 1 d . .
F7 F 0.76482(8) 0.05687(7) 0.73056(8) 0.0284(2) Uani 1 1 d . .
F8 F 0.91306(9) 0.20691(7) 0.63611(8) 0.0307(2) Uani 1 1 d . .
F9 F 0.86718(8) 0.14856(7) 0.78744(7) 0.0279(2) Uani 1 1 d . .
F10 F 0.80988(8) 0.11577(7) 0.57903(7) 0.0281(2) Uani 1 1 d . .
F11 F 0.74978(9) 0.21855(7) 0.68916(8) 0.0324(2) Uani 1 1 d . .
F12 F 0.92770(8) 0.04558(7) 0.67710(8) 0.0283(2) Uani 1 1 d . .
N9 N 0.77654(14) 0.74107(14) 1.21487(14) 0.0433(4) Uani 1 1 d . .
C61 C 0.81971(14) 0.80004(14) 1.23297(14) 0.0299(4) Uani 1 1 d . .
C62 C 0.87665(17) 0.87516(15) 1.25384(19) 0.0440(5) Uani 1 1 d . .
H62A H 0.9450 0.8633 1.2251 0.066 Uiso 1 1 calc R U
H62B H 0.8779 0.8747 1.3231 0.066 Uiso 1 1 calc R U
H62C H 0.8454 0.9381 1.2274 0.066 Uiso 1 1 calc R U

loop_
_atom_site_aniso_label
_atom_site_aniso_U_11
_atom_site_aniso_U_22
_atom_site_aniso_U_33
_atom_site_aniso_U_23
_atom_site_aniso_U_13
_atom_site_aniso_U_12
S1 0.01193(16) 0.00968(15) 0.01346(16) 0.00062(12) -0.00185(12) -0.00340(12)
O1 0.0159(5) 0.0194(5) 0.0136(5) 0.0001(4) -0.0013(4) -0.0072(4)
O2 0.0240(6) 0.0136(5) 0.0160(5) -0.0004(4) -0.0025(4) -0.0087(4)
O3 0.0154(5) 0.0173(5) 0.0170(5) -0.0004(4) 0.0023(4) -0.0051(4)
O4 0.0152(5) 0.0139(5) 0.0316(6) 0.0028(4) -0.0048(5) 0.0007(4)
Fe1 0.01005(11) 0.00828(11) 0.01202(11) 0.00132(8) -0.00131(8) -0.00176(8)
N1 0.0127(6) 0.0104(6) 0.0163(6) -0.0003(5) -0.0015(5) -0.0018(5)
N2 0.0130(6) 0.0095(6) 0.0136(6) 0.0002(4) -0.0019(4) -0.0014(4)
N3 0.0098(6) 0.0118(6) 0.0159(6) -0.0018(5) -0.0001(5) -0.0011(4)
N4 0.0116(6) 0.0115(6) 0.0146(6) 0.0014(5) -0.0011(5) -0.0014(4)
C1 0.0141(7) 0.0091(7) 0.0197(7) 0.0011(5) -0.0026(6) -0.0002(5)
C2 0.0197(8) 0.0091(7) 0.0301(9) 0.0006(6) -0.0042(6) 0.0011(6)
C3 0.0160(7) 0.0134(7) 0.0187(7) -0.0021(6) -0.0008(6) 0.0002(6)
C4 0.0132(7) 0.0121(7) 0.0121(6) -0.0008(5) -0.0003(5) -0.0014(5)
C5 0.0171(8) 0.0099(7) 0.0235(8) 0.0002(6) -0.0047(6) -0.0015(6)
C6 0.0200(8) 0.0112(7) 0.0259(8) -0.0015(6) -0.0049(6) 0.0022(6)
C7 0.0132(7) 0.0172(7) 0.0209(7) -0.0032(6) -0.0024(6) 0.0030(6)
C8 0.0149(7) 0.0154(7) 0.0129(7) -0.0020(5) -0.0006(5) -0.0011(6)
C9 0.0110(7) 0.0210(8) 0.0170(7) -0.0013(6) 0.0002(5) -0.0011(6)
C10 0.0145(7) 0.0193(7) 0.0170(7) -0.0006(6) 0.0006(6) -0.0062(6)
C11 0.0162(7) 0.0139(7) 0.0142(7) 0.0003(5) 0.0000(5) -0.0042(6)
C12 0.0193(8) 0.0133(7) 0.0205(7) 0.0001(6) 0.0009(6) -0.0066(6)
C13 0.0194(8) 0.0113(7) 0.0204(7) 0.0005(6) -0.0010(6) -0.0037(6)
C14 0.0146(7) 0.0099(6) 0.0143(7) -0.0008(5) -0.0010(5) -0.0013(5)
C15 0.0137(7) 0.0120(7) 0.0119(6) -0.0005(5) -0.0012(5) -0.0019(5)
C16 0.0098(7) 0.0161(7) 0.0141(7) -0.0010(5) 0.0017(5) -0.0027(5)
C17 0.0130(7) 0.0114(7) 0.0194(7) -0.0010(6) 0.0019(5) -0.0008(5)
C18 0.0134(7) 0.0139(7) 0.0260(8) -0.0048(6) 0.0039(6) -0.0038(6)
C19 0.0146(7) 0.0201(8) 0.0220(8) -0.0085(6) 0.0027(6) -0.0058(6)
C20 0.0108(7) 0.0209(8) 0.0162(7) -0.0041(6) 0.0021(5) -0.0041(6)
C21 0.0137(7) 0.0285(8) 0.0164(7) -0.0049(6) -0.0003(6) -0.0065(6)
C22 0.0172(8) 0.0284(9) 0.0146(7) 0.0024(6) -0.0043(6) -0.0042(6)
C23 0.0151(7) 0.0207(8) 0.0164(7) 0.0026(6) -0.0012(6) -0.0030(6)
C24 0.0213(8) 0.0208(8) 0.0196(8) 0.0082(6) -0.0060(6) -0.0014(6)
C25 0.0196(8) 0.0145(7) 0.0218(8) 0.0045(6) -0.0030(6) 0.0002(6)
C26 0.0121(7) 0.0118(7) 0.0176(7) 0.0021(5) -0.0004(5) -0.0006(5)
C27 0.0099(7) 0.0157(7) 0.0146(7) 0.0001(5) -0.0002(5) -0.0021(5)
Fe2 0.01055(11) 0.00745(10) 0.01401(11) -0.00031(8) -0.00222(8) -0.00132(8)
N5 0.0140(6) 0.0106(6) 0.0136(6) 0.0001(4) -0.0010(5) -0.0018(5)
N6 0.0121(6) 0.0099(5) 0.0133(6) -0.0006(4) -0.0018(4) -0.0010(4)
N7 0.0135(6) 0.0098(6) 0.0160(6) 0.0008(5) -0.0020(5) -0.0005(5)
N8 0.0130(6) 0.0086(5) 0.0154(6) 0.0005(4) -0.0035(5) -0.0012(4)
C31 0.0135(7) 0.0096(6) 0.0179(7) 0.0007(5) -0.0013(5) -0.0025(5)
C32 0.0173(7) 0.0132(7) 0.0154(7) 0.0023(5) -0.0016(6) -0.0036(6)
C33 0.0161(7) 0.0127(7) 0.0247(8) 0.0014(6) -0.0005(6) -0.0051(6)
C34 0.0147(7) 0.0097(6) 0.0134(7) 0.0016(5) -0.0036(5) 0.0001(5)
C35 0.0148(7) 0.0111(7) 0.0185(7) 0.0008(5) -0.0026(6) -0.0021(5)
C36 0.0135(7) 0.0156(7) 0.0205(7) 0.0024(6) -0.0027(6) -0.0025(6)
C37 0.0127(7) 0.0163(7) 0.0185(7) 0.0023(6) -0.0012(6) 0.0010(6)
C38 0.0150(7) 0.0121(7) 0.0140(7) 0.0022(5) -0.0030(5) 0.0010(5)
C39 0.0166(7) 0.0137(7) 0.0171(7) -0.0007(6) -0.0021(6) 0.0037(6)
C40 0.0202(8) 0.0109(7) 0.0168(7) -0.0019(5) -0.0041(6) 0.0027(6)
C41 0.0168(7) 0.0111(7) 0.0147(7) 0.0010(5) -0.0051(6) 0.0007(5)
C42 0.0207(8) 0.0101(7) 0.0186(7) -0.0011(5) -0.0060(6) -0.0013(6)
C43 0.0172(7) 0.0111(7) 0.0211(7) 0.0006(6) -0.0048(6) -0.0036(6)
C44 0.0138(7) 0.0098(6) 0.0152(7) 0.0024(5) -0.0045(5) -0.0013(5)
C45 0.0139(7) 0.0101(6) 0.0140(7) 0.0011(5) -0.0038(5) 0.0009(5)
C46 0.0148(7) 0.0108(7) 0.0109(6) -0.0012(5) -0.0005(5) -0.0002(5)
C47 0.0161(7) 0.0145(7) 0.0141(7) 0.0015(5) -0.0007(5) -0.0041(6)
C48 0.0207(8) 0.0132(7) 0.0187(7) 0.0016(6) 0.0010(6) -0.0055(6)
C49 0.0245(8) 0.0115(7) 0.0157(7) 0.0027(5) -0.0005(6) -0.0010(6)
C50 0.0179(8) 0.0120(7) 0.0124(7) -0.0005(5) -0.0002(5) 0.0006(6)
C51 0.0189(8) 0.0136(7) 0.0145(7) 0.0010(5) -0.0024(6) 0.0041(6)
C52 0.0160(7) 0.0168(7) 0.0147(7) -0.0003(6) -0.0033(6) 0.0033(6)
C53 0.0151(7) 0.0147(7) 0.0129(7) -0.0011(5) -0.0020(5) 0.0008(6)
C54 0.0122(7) 0.0187(7) 0.0199(7) -0.0013(6) -0.0040(6) -0.0006(6)
C55 0.0140(7) 0.0156(7) 0.0208(7) -0.0006(6) -0.0023(6) -0.0047(6)
C56 0.0129(7) 0.0108(7) 0.0155(7) -0.0018(5) -0.0005(5) -0.0017(5)
C57 0.0135(7) 0.0113(6) 0.0115(6) -0.0013(5) -0.0009(5) 0.0004(5)
P1 0.01631(19) 0.01488(18) 0.01789(19) 0.00147(14) -0.00217(15) -0.00451(14)
F1 0.0232(5) 0.0223(5) 0.0246(5) 0.0060(4) -0.0067(4) -0.0039(4)
F2 0.0224(5) 0.0289(5) 0.0260(5) 0.0027(4) -0.0075(4) -0.0004(4)
F3 0.0280(5) 0.0195(5) 0.0264(5) -0.0052(4) -0.0003(4) -0.0072(4)
F4 0.0366(6) 0.0166(5) 0.0328(5) 0.0029(4) -0.0078(4) -0.0115(4)
F5 0.0227(5) 0.0249(5) 0.0236(5) -0.0040(4) 0.0031(4) -0.0051(4)
F6 0.0197(5) 0.0337(5) 0.0235(5) 0.0061(4) 0.0017(4) -0.0040(4)
P2 0.0221(2) 0.01105(18) 0.02008(19) 0.00012(14) 0.00114(15) -0.00287(15)
F7 0.0289(5) 0.0228(5) 0.0323(5) 0.0054(4) 0.0032(4) -0.0091(4)
F8 0.0413(6) 0.0221(5) 0.0311(5) -0.0020(4) 0.0041(5) -0.0177(5)
F9 0.0344(6) 0.0264(5) 0.0227(5) -0.0044(4) -0.0030(4) -0.0009(4)
F10 0.0391(6) 0.0231(5) 0.0238(5) -0.0009(4) -0.0037(4) -0.0101(4)
F11 0.0380(6) 0.0210(5) 0.0335(6) 0.0018(4) -0.0018(5) 0.0101(4)
F12 0.0269(5) 0.0204(5) 0.0359(6) -0.0057(4) 0.0020(4) 0.0034(4)
N9 0.0391(10) 0.0440(11) 0.0474(11) -0.0152(9) 0.0114(8) -0.0077(9)
C61 0.0281(10) 0.0296(10) 0.0294(9) -0.0040(7) -0.0015(7) 0.0068(8)
C62 0.0404(12) 0.0313(11) 0.0617(15) -0.0087(10) -0.0221(11) 0.0060(9)

loop_
_atom_type_symbol
_atom_type_description
_atom_type_scat_dispersion_real
_atom_type_scat_dispersion_imag
_atom_type_scat_source
C C 0.0181 0.0091 'International Tables Vol C Tables 4.2.6.8 and 6.1.1.4'
H H 0.0000 0.0000 'International Tables Vol C Tables 4.2.6.8 and 6.1.1.4'
N N 0.0311 0.0180 'International Tables Vol C Tables 4.2.6.8 and 6.1.1.4'
O O 0.0492 0.0322 'International Tables Vol C Tables 4.2.6.8 and 6.1.1.4'
F F 0.0727 0.0534 'International Tables Vol C Tables 4.2.6.8 and 6.1.1.4'
P P 0.2955 0.4335 'International Tables Vol C Tables 4.2.6.8 and 6.1.1.4'
S S 0.3331 0.5567 'International Tables Vol C Tables 4.2.6.8 and 6.1.1.4'
Fe Fe -1.1336 3.1974 'International Tables Vol C Tables 4.2.6.8 and 6.1.1.4'

loop_
_geom_angle_atom_site_label_1
_geom_angle_atom_site_label_2
_geom_angle_atom_site_label_3
_geom_angle
O4 S1 O3 113.94(7)
O4 S1 O1 109.85(7)
O3 S1 O1 108.20(6)
O4 S1 O2 109.38(7)
O3 S1 O2 110.39(6)
O1 S1 O2 104.68(6)
S1 O1 Fe1 134.99(7)
S1 O2 Fe2 130.08(7)
O1 Fe1 N3 94.52(5)
O1 Fe1 N1 106.67(5)
N3 Fe1 N1 99.66(5)
O1 Fe1 N4 115.66(5)
N3 Fe1 N4 77.20(5)
N1 Fe1 N4 137.67(5)
O1 Fe1 N2 123.56(5)
N3 Fe1 N2 141.38(5)
N1 Fe1 N2 77.11(5)
N4 Fe1 N2 80.12(5)
C5 N1 C4 117.76(13)
C5 N1 Fe1 128.06(10)
C4 N1 Fe1 114.17(9)
C14 N2 C15 119.14(13)
C14 N2 Fe1 127.06(10)
C15 N2 Fe1 113.53(9)
C17 N3 C16 117.95(13)
C17 N3 Fe1 128.24(11)
C16 N3 Fe1 113.81(9)
C26 N4 C27 119.44(13)
C26 N4 Fe1 126.96(10)
C27 N4 Fe1 113.21(9)
C26 C1 C14 107.05(12)
C26 C1 C2 111.16(12)
C14 C1 C2 111.47(12)
C26 C1 C3 110.57(12)
C14 C1 C3 110.09(12)
C2 C1 C3 106.54(12)
C1 C2 H2A 109.5
C1 C2 H2B 109.5
H2A C2 H2B 109.5
C1 C2 H2C 109.5
H2A C2 H2C 109.5
H2B C2 H2C 109.5
C1 C3 H3A 109.5
C1 C3 H3B 109.5
H3A C3 H3B 109.5
C1 C3 H3C 109.5
H3A C3 H3C 109.5
H3B C3 H3C 109.5
N1 C4 C8 123.05(13)
N1 C4 C15 117.52(13)
C8 C4 C15 119.42(13)
N1 C5 C6 122.94(14)
N1 C5 H5 118.5
C6 C5 H5 118.5
C7 C6 C5 119.43(14)
C7 C6 H6 120.3
C5 C6 H6 120.3
C6 C7 C8 119.47(14)
C6 C7 H7 120.3
C8 C7 H7 120.3
C4 C8 C7 117.33(14)
C4 C8 C9 119.48(13)
C7 C8 C9 123.16(14)
C10 C9 C8 121.17(14)
C10 C9 H9 119.4
C8 C9 H9 119.4
C9 C10 C11 120.50(14)
C9 C10 H10 119.8
C11 C10 H10 119.8
C15 C11 C12 116.77(14)
C15 C11 C10 119.98(13)
C12 C11 C10 123.24(14)
C13 C12 C11 119.90(14)
C13 C12 H12 120.1
C11 C12 H12 120.1
C12 C13 C14 120.18(14)
C12 C13 H13 119.9
C14 C13 H13 119.9
N2 C14 C13 120.83(14)
N2 C14 C1 116.88(13)
C13 C14 C1 122.29(13)
N2 C15 C11 123.18(13)
N2 C15 C4 117.41(13)
C11 C15 C4 119.41(13)
N3 C16 C20 122.94(14)
N3 C16 C27 117.30(13)
C20 C16 C27 119.71(14)
N3 C17 C18 122.96(14)
N3 C17 H17 118.5
C18 C17 H17 118.5
C19 C18 C17 119.14(14)
C19 C18 H18 120.4
C17 C18 H18 120.4
C18 C19 C20 119.57(14)
C18 C19 H19 120.2
C20 C19 H19 120.2
C16 C20 C19 117.34(14)
C16 C20 C21 119.34(14)
C19 C20 C21 123.31(14)
C22 C21 C20 120.59(15)
C22 C21 H21 119.7
C20 C21 H21 119.7
C21 C22 C23 121.32(15)
C21 C22 H22 119.3
C23 C22 H22 119.3
C27 C23 C24 116.67(15)
C27 C23 C22 119.46(15)
C24 C23 C22 123.85(15)
C25 C24 C23 120.15(14)
C25 C24 H24 119.9
C23 C24 H24 119.9
C24 C25 C26 120.15(15)
C24 C25 H25 119.9
C26 C25 H25 119.9
N4 C26 C25 120.53(14)
N4 C26 C1 117.37(13)
C25 C26 C1 122.09(13)
N4 C27 C23 123.06(14)
N4 C27 C16 117.41(13)
C23 C27 C16 119.48(14)
O2 Fe2 N5 99.32(5)
O2 Fe2 N7 105.92(5)
N5 Fe2 N7 99.85(5)
O2 Fe2 N8 124.70(5)
N5 Fe2 N8 135.23(5)
N7 Fe2 N8 77.36(5)
O2 Fe2 N6 108.26(5)
N5 Fe2 N6 78.02(5)
N7 Fe2 N6 145.65(5)
N8 Fe2 N6 80.56(5)
C47 N5 C46 118.24(13)
C47 N5 Fe2 127.92(10)
C46 N5 Fe2 113.45(9)
C56 N6 C57 119.46(13)
C56 N6 Fe2 127.99(10)
C57 N6 Fe2 112.48(9)
C35 N7 C34 118.01(13)
C35 N7 Fe2 128.62(10)
C34 N7 Fe2 113.04(10)
C44 N8 C45 119.26(13)
C44 N8 Fe2 127.51(10)
C45 N8 Fe2 112.05(9)
C33 C31 C44 111.34(12)
C33 C31 C56 111.23(12)
C44 C31 C56 107.68(12)
C33 C31 C32 106.57(12)
C44 C31 C32 109.51(12)
C56 C31 C32 110.53(12)
C31 C32 H32A 109.5
C31 C32 H32B 109.5
H32A C32 H32B 109.5
C31 C32 H32C 109.5
H32A C32 H32C 109.5
H32B C32 H32C 109.5
C31 C33 H33A 109.5
C31 C33 H33B 109.5
H33A C33 H33B 109.5
C31 C33 H33C 109.5
H33A C33 H33C 109.5
H33B C33 H33C 109.5
N7 C34 C38 122.84(14)
N7 C34 C45 117.37(13)
C38 C34 C45 119.77(13)
N7 C35 C36 123.01(14)
N7 C35 H35 118.5
C36 C35 H35 118.5
C37 C36 C35 119.17(14)
C37 C36 H36 120.4
C35 C36 H36 120.4
C36 C37 C38 119.48(14)
C36 C37 H37 120.3
C38 C37 H37 120.3
C34 C38 C37 117.44(14)
C34 C38 C39 119.31(14)
C37 C38 C39 123.25(14)
C40 C39 C38 121.04(14)
C40 C39 H39 119.5
C38 C39 H39 119.5
C39 C40 C41 120.80(14)
C39 C40 H40 119.6
C41 C40 H40 119.6
C42 C41 C45 116.85(14)
C42 C41 C40 123.53(14)
C45 C41 C40 119.59(14)
C43 C42 C41 119.79(14)
C43 C42 H42 120.1
C41 C42 H42 120.1
C42 C43 C44 120.22(14)
C42 C43 H43 119.9
C44 C43 H43 119.9
N8 C44 C43 120.79(14)
N8 C44 C31 117.31(12)
C43 C44 C31 121.90(13)
N8 C45 C41 123.07(14)
N8 C45 C34 117.50(13)
C41 C45 C34 119.40(13)
N5 C46 C50 122.68(14)
N5 C46 C57 117.95(13)
C50 C46 C57 119.37(13)
N5 C47 C48 122.95(14)
N5 C47 H47 118.5
C48 C47 H47 118.5
C49 C48 C47 119.06(14)
C49 C48 H48 120.5
C47 C48 H48 120.5
C48 C49 C50 119.58(14)
C48 C49 H49 120.2
C50 C49 H49 120.2
C46 C50 C49 117.46(14)
C46 C50 C51 119.59(14)
C49 C50 C51 122.94(14)
C52 C51 C50 121.34(14)
C52 C51 H51 119.3
C50 C51 H51 119.3
C51 C52 C53 120.28(14)
C51 C52 H52 119.9
C53 C52 H52 119.9
C54 C53 C57 117.10(13)
C54 C53 C52 123.03(14)
C57 C53 C52 119.87(14)
C55 C54 C53 119.50(14)
C55 C54 H54 120.2
C53 C54 H54 120.2
C54 C55 C56 120.30(14)
C54 C55 H55 119.9
C56 C55 H55 119.9
N6 C56 C55 120.69(13)
N6 C56 C31 117.34(13)
C55 C56 C31 121.97(13)
N6 C57 C53 122.83(14)
N6 C57 C46 117.77(13)
C53 C57 C46 119.40(13)
F2 P1 F3 90.47(6)
F2 P1 F4 90.33(6)
F3 P1 F4 179.20(6)
F2 P1 F6 90.66(5)
F3 P1 F6 89.85(6)
F4 P1 F6 90.03(6)
F2 P1 F5 89.95(6)
F3 P1 F5 89.85(5)
F4 P1 F5 90.26(6)
F6 P1 F5 179.32(6)
F2 P1 F1 179.26(6)
F3 P1 F1 89.62(5)
F4 P1 F1 89.59(5)
F6 P1 F1 90.07(5)
F5 P1 F1 89.32(5)
F10 P2 F12 90.36(6)
F10 P2 F8 90.33(6)
F12 P2 F8 90.15(6)
F10 P2 F11 90.17(6)
F12 P2 F11 179.43(6)
F8 P2 F11 90.06(6)
F10 P2 F7 90.41(6)
F12 P2 F7 89.76(6)
F8 P2 F7 179.25(6)
F11 P2 F7 90.02(6)
F10 P2 F9 179.52(6)
F12 P2 F9 90.00(6)
F8 P2 F9 89.99(6)
F11 P2 F9 89.47(6)
F7 P2 F9 89.27(6)
N9 C61 C62 178.5(2)
C61 C62 H62A 109.5
C61 C62 H62B 109.5
H62A C62 H62B 109.5
C61 C62 H62C 109.5
H62A C62 H62C 109.5
H62B C62 H62C 109.5

loop_
_geom_bond_atom_site_label_1
_geom_bond_atom_site_label_2
_geom_bond_distance
S1 O4 1.4456(11)
S1 O3 1.4495(11)
S1 O1 1.5038(11)
S1 O2 1.5137(10)
O1 Fe1 1.9334(11)
O2 Fe2 1.9554(11)
Fe1 N3 2.1507(12)
Fe1 N1 2.1528(13)
Fe1 N4 2.1632(12)
Fe1 N2 2.1743(12)
N1 C5 1.3337(19)
N1 C4 1.3614(19)
N2 C14 1.3415(18)
N2 C15 1.3601(19)
N3 C17 1.3328(19)
N3 C16 1.3624(19)
N4 C26 1.3380(19)
N4 C27 1.3619(19)
C1 C26 1.534(2)
C1 C14 1.535(2)
C1 C2 1.5367(19)
C1 C3 1.544(2)
C2 H2A 0.9800
C2 H2B 0.9800
C2 H2C 0.9800
C3 H3A 0.9800
C3 H3B 0.9800
C3 H3C 0.9800
C4 C8 1.408(2)
C4 C15 1.442(2)
C5 C6 1.402(2)
C5 H5 0.9500
C6 C7 1.368(2)
C6 H6 0.9500
C7 C8 1.410(2)
C7 H7 0.9500
C8 C9 1.433(2)
C9 C10 1.356(2)
C9 H9 0.9500
C10 C11 1.431(2)
C10 H10 0.9500
C11 C15 1.405(2)
C11 C12 1.411(2)
C12 C13 1.370(2)
C12 H12 0.9500
C13 C14 1.411(2)
C13 H13 0.9500
C16 C20 1.408(2)
C16 C27 1.439(2)
C17 C18 1.403(2)
C17 H17 0.9500
C18 C19 1.375(2)
C18 H18 0.9500
C19 C20 1.409(2)
C19 H19 0.9500
C20 C21 1.438(2)
C21 C22 1.351(2)
C21 H21 0.9500
C22 C23 1.433(2)
C22 H22 0.9500
C23 C27 1.404(2)
C23 C24 1.405(2)
C24 C25 1.371(2)
C24 H24 0.9500
C25 C26 1.411(2)
C25 H25 0.9500
Fe2 N5 2.1350(12)
Fe2 N7 2.1447(13)
Fe2 N8 2.1703(12)
Fe2 N6 2.1750(12)
N5 C47 1.3288(19)
N5 C46 1.3607(19)
N6 C56 1.3346(19)
N6 C57 1.3577(19)
N7 C35 1.330(2)
N7 C34 1.3653(19)
N8 C44 1.3351(19)
N8 C45 1.3604(19)
C31 C33 1.537(2)
C31 C44 1.540(2)
C31 C56 1.542(2)
C31 C32 1.545(2)
C32 H32A 0.9800
C32 H32B 0.9800
C32 H32C 0.9800
C33 H33A 0.9800
C33 H33B 0.9800
C33 H33C 0.9800
C34 C38 1.406(2)
C34 C45 1.440(2)
C35 C36 1.404(2)
C35 H35 0.9500
C36 C37 1.373(2)
C36 H36 0.9500
C37 C38 1.412(2)
C37 H37 0.9500
C38 C39 1.437(2)
C39 C40 1.352(2)
C39 H39 0.9500
C40 C41 1.438(2)
C40 H40 0.9500
C41 C42 1.401(2)
C41 C45 1.407(2)
C42 C43 1.375(2)
C42 H42 0.9500
C43 C44 1.408(2)
C43 H43 0.9500
C46 C50 1.406(2)
C46 C57 1.441(2)
C47 C48 1.405(2)
C47 H47 0.9500
C48 C49 1.369(2)
C48 H48 0.9500
C49 C50 1.412(2)
C49 H49 0.9500
C50 C51 1.434(2)
C51 C52 1.352(2)
C51 H51 0.9500
C52 C53 1.438(2)
C52 H52 0.9500
C53 C54 1.404(2)
C53 C57 1.407(2)
C54 C55 1.375(2)
C54 H54 0.9500
C55 C56 1.411(2)
C55 H55 0.9500
P1 F2 1.5953(10)
P1 F3 1.5999(10)
P1 F4 1.6039(10)
P1 F6 1.6044(10)
P1 F5 1.6115(10)
P1 F1 1.6121(10)
P2 F10 1.5958(11)
P2 F12 1.5990(10)
P2 F8 1.6003(10)
P2 F11 1.6031(10)
P2 F7 1.6079(10)
P2 F9 1.6122(11)
N9 C61 1.137(3)
C61 C62 1.455(3)
C62 H62A 0.9800
C62 H62B 0.9800
C62 H62C 0.9800

loop_
_geom_torsion_atom_site_label_1
_geom_torsion_atom_site_label_2
_geom_torsion_atom_site_label_3
_geom_torsion_atom_site_label_4
_geom_torsion
O4 S1 O1 Fe1 -61.34(11)
O3 S1 O1 Fe1 173.72(9)
O2 S1 O1 Fe1 56.00(11)
O4 S1 O2 Fe2 -84.28(10)
O3 S1 O2 Fe2 41.84(11)
O1 S1 O2 Fe2 158.06(8)
C5 N1 C4 C8 2.0(2)
Fe1 N1 C4 C8 -178.63(11)
C5 N1 C4 C15 -176.79(13)
Fe1 N1 C4 C15 2.56(16)
C4 N1 C5 C6 -1.3(2)
Fe1 N1 C5 C6 179.46(12)
N1 C5 C6 C7 0.0(2)
C5 C6 C7 C8 0.6(2)
N1 C4 C8 C7 -1.4(2)
C15 C4 C8 C7 177.38(13)
N1 C4 C8 C9 -179.47(13)
C15 C4 C8 C9 -0.7(2)
C6 C7 C8 C4 0.0(2)
C6 C7 C8 C9 178.03(15)
C4 C8 C9 C10 -1.2(2)
C7 C8 C9 C10 -179.18(15)
C8 C9 C10 C11 1.6(2)
C9 C10 C11 C15 -0.1(2)
C9 C10 C11 C12 178.84(15)
C15 C11 C12 C13 0.1(2)
C10 C11 C12 C13 -178.86(15)
C11 C12 C13 C14 0.8(2)
C15 N2 C14 C13 -0.5(2)
Fe1 N2 C14 C13 -174.00(11)
C15 N2 C14 C1 179.36(12)
Fe1 N2 C14 C1 5.86(18)
C12 C13 C14 N2 -0.6(2)
C12 C13 C14 C1 179.54(14)
C26 C1 C14 N2 -61.69(16)
C2 C1 C14 N2 176.55(13)
C3 C1 C14 N2 58.54(17)
C26 C1 C14 C13 118.16(15)
C2 C1 C14 C13 -3.6(2)
C3 C1 C14 C13 -121.60(15)
C14 N2 C15 C11 1.5(2)
Fe1 N2 C15 C11 175.80(11)
C14 N2 C15 C4 -178.98(13)
Fe1 N2 C15 C4 -4.62(16)
C12 C11 C15 N2 -1.2(2)
C10 C11 C15 N2 177.74(13)
C12 C11 C15 C4 179.19(13)
C10 C11 C15 C4 -1.8(2)
N1 C4 C15 N2 1.4(2)
C8 C4 C15 N2 -177.41(13)
N1 C4 C15 C11 -178.96(13)
C8 C4 C15 C11 2.2(2)
C17 N3 C16 C20 -3.7(2)
Fe1 N3 C16 C20 176.54(11)
C17 N3 C16 C27 173.92(13)
Fe1 N3 C16 C27 -5.80(16)
C16 N3 C17 C18 2.7(2)
Fe1 N3 C17 C18 -177.62(11)
N3 C17 C18 C19 0.0(2)
C17 C18 C19 C20 -1.7(2)
N3 C16 C20 C19 2.0(2)
C27 C16 C20 C19 -175.56(13)
N3 C16 C20 C21 -179.16(14)
C27 C16 C20 C21 3.2(2)
C18 C19 C20 C16 0.7(2)
C18 C19 C20 C21 -178.00(14)
C16 C20 C21 C22 -1.6(2)
C19 C20 C21 C22 177.12(15)
C20 C21 C22 C23 -1.1(2)
C21 C22 C23 C27 2.2(2)
C21 C22 C23 C24 -176.29(16)
C27 C23 C24 C25 -0.9(2)
C22 C23 C24 C25 177.59(16)
C23 C24 C25 C26 0.5(2)
C27 N4 C26 C25 -0.4(2)
Fe1 N4 C26 C25 171.86(11)
C27 N4 C26 C1 -179.71(13)
Fe1 N4 C26 C1 -7.47(19)
C24 C25 C26 N4 0.2(2)
C24 C25 C26 C1 179.45(14)
C14 C1 C26 N4 62.92(16)
C2 C1 C26 N4 -175.12(13)
C3 C1 C26 N4 -57.00(17)
C14 C1 C26 C25 -116.40(15)
C2 C1 C26 C25 5.6(2)
C3 C1 C26 C25 123.68(15)
C26 N4 C27 C23 -0.1(2)
Fe1 N4 C27 C23 -173.33(12)
C26 N4 C27 C16 -177.48(13)
Fe1 N4 C27 C16 9.26(16)
C24 C23 C27 N4 0.7(2)
C22 C23 C27 N4 -177.86(14)
C24 C23 C27 C16 178.08(14)
C22 C23 C27 C16 -0.5(2)
N3 C16 C27 N4 -2.4(2)
C20 C16 C27 N4 175.32(13)
N3 C16 C27 C23 -179.92(13)
C20 C16 C27 C23 -2.2(2)
C35 N7 C34 C38 2.3(2)
Fe2 N7 C34 C38 -171.59(11)
C35 N7 C34 C45 -176.07(13)
Fe2 N7 C34 C45 10.01(16)
C34 N7 C35 C36 -1.5(2)
Fe2 N7 C35 C36 171.36(11)
N7 C35 C36 C37 -0.1(2)
C35 C36 C37 C38 0.8(2)
N7 C34 C38 C37 -1.6(2)
C45 C34 C38 C37 176.75(13)
N7 C34 C38 C39 178.13(13)
C45 C34 C38 C39 -3.5(2)
C36 C37 C38 C34 0.0(2)
C36 C37 C38 C39 -179.72(14)
C34 C38 C39 C40 1.7(2)
C37 C38 C39 C40 -178.55(14)
C38 C39 C40 C41 1.1(2)
C39 C40 C41 C42 175.79(14)
C39 C40 C41 C45 -2.1(2)
C45 C41 C42 C43 0.5(2)
C40 C41 C42 C43 -177.53(14)
C41 C42 C43 C44 -1.0(2)
C45 N8 C44 C43 -0.1(2)
Fe2 N8 C44 C43 -166.63(11)
C45 N8 C44 C31 179.80(12)
Fe2 N8 C44 C31 13.24(18)
C42 C43 C44 N8 0.8(2)
C42 C43 C44 C31 -179.07(13)
C33 C31 C44 N8 173.60(12)
C56 C31 C44 N8 -64.23(16)
C32 C31 C44 N8 56.00(16)
C33 C31 C44 C43 -6.53(19)
C56 C31 C44 C43 115.64(15)
C32 C31 C44 C43 -124.13(14)
C44 N8 C45 C41 -0.5(2)
Fe2 N8 C45 C41 168.06(11)
C44 N8 C45 C34 177.60(12)
Fe2 N8 C45 C34 -13.88(16)
C42 C41 C45 N8 0.3(2)
C40 C41 C45 N8 178.34(13)
C42 C41 C45 C34 -177.75(13)
C40 C41 C45 C34 0.3(2)
N7 C34 C45 N8 2.81(19)
C38 C34 C45 N8 -175.64(13)
N7 C34 C45 C41 -179.06(13)
C38 C34 C45 C41 2.5(2)
C47 N5 C46 C50 -0.5(2)
Fe2 N5 C46 C50 -173.86(11)
C47 N5 C46 C57 179.95(13)
Fe2 N5 C46 C57 6.54(16)
C46 N5 C47 C48 -0.7(2)
Fe2 N5 C47 C48 171.63(11)
N5 C47 C48 C49 0.7(2)
C47 C48 C49 C50 0.5(2)
N5 C46 C50 C49 1.5(2)
C57 C46 C50 C49 -178.86(13)
N5 C46 C50 C51 -178.89(13)
C57 C46 C50 C51 0.7(2)
C48 C49 C50 C46 -1.5(2)
C48 C49 C50 C51 178.93(14)
C46 C50 C51 C52 1.9(2)
C49 C50 C51 C52 -178.58(14)
C50 C51 C52 C53 -1.3(2)
C51 C52 C53 C54 178.74(15)
C51 C52 C53 C57 -1.9(2)
C57 C53 C54 C55 -1.7(2)
C52 C53 C54 C55 177.65(14)
C53 C54 C55 C56 -1.2(2)
C57 N6 C56 C55 0.1(2)
Fe2 N6 C56 C55 176.66(10)
C57 N6 C56 C31 -179.74(12)
Fe2 N6 C56 C31 -3.13(19)
C54 C55 C56 N6 2.1(2)
C54 C55 C56 C31 -178.11(14)
C33 C31 C56 N6 -179.24(13)
C44 C31 C56 N6 58.52(16)
C32 C31 C56 N6 -61.06(17)
C33 C31 C56 C55 0.97(19)
C44 C31 C56 C55 -121.27(15)
C32 C31 C56 C55 119.15(15)
C56 N6 C57 C53 -3.2(2)
Fe2 N6 C57 C53 179.72(11)
C56 N6 C57 C46 176.98(13)
Fe2 N6 C57 C46 -0.12(16)
C54 C53 C57 N6 4.0(2)
C52 C53 C57 N6 -175.39(13)
C54 C53 C57 C46 -176.17(13)
C52 C53 C57 C46 4.4(2)
N5 C46 C57 N6 -4.37(19)
C50 C46 C57 N6 176.02(13)
N5 C46 C57 C53 175.78(13)
C50 C46 C57 C53 -3.8(2)
